data_7016196
loop_
_publ_author_name
'Kumar, Mukesh'
'Papish, Elizabeth T.'
'Zeller, Matthias'
'Hunter, Allen D.'

_publ_section_title
;
 Zinc complexes of Ttz(R,Me) with O and S donors reveal differences
 between Tp and Ttz ligands: acid stability and binding to H or an
 additional metal (Ttz(R,Me) =
 tris(3-R-5-methyl-1,2,4-triazolyl)borate; R = Ph, tBu).
;
_journal_issue 29
_journal_name_full 'Dalton transactions (Cambridge, England : 2003)'
_journal_page_first 7517
_journal_page_last 7533
_journal_paper_doi 10.1039/c1dt10429b
_journal_volume 40
_journal_year 2011
_chemical_formula_sum 'C29 H28 B N9 O2 Zn'
_chemical_formula_weight 610.78
_chemical_name_systematic
;
?
;
_space_group_IT_number 14
_symmetry_cell_setting monoclinic
_symmetry_space_group_name_Hall '-P 2ybc'
_symmetry_space_group_name_H-M 'P 1 21/c 1'
_atom_sites_solution_hydrogens geom
_atom_sites_solution_primary direct
_atom_sites_solution_secondary difmap
_audit_creation_method SHELXL-97
_cell_angle_alpha 90.00
_cell_angle_beta 117.7980(10)
_cell_angle_gamma 90.00
_cell_formula_units_Z 4
_cell_length_a 17.0859(14)
_cell_length_b 11.2068(8)
_cell_length_c 16.7846(12)
_cell_measurement_reflns_used 1521
_cell_measurement_temperature 100(2)
_cell_measurement_theta_max 24.30
_cell_measurement_theta_min 2.26
_cell_volume 2843.0(4)
_computing_cell_refinement 'Apex2 v2008.2-4'
_computing_data_collection 'Apex2 v2008.2-4 (Bruker, 2008)'
_computing_data_reduction 'Apex2 v2008.2-4'
_computing_molecular_graphics 'SHELXTL 6.14'
_computing_publication_material 'SHELXTL 6.14'
_computing_structure_refinement 'SHELXTL 6.14'
_computing_structure_solution 'SHELXTL 6.14 (Bruker, 2000-2003; Sheldrick, 2008)'
_diffrn_ambient_temperature 100(2)
_diffrn_measured_fraction_theta_full 0.990
_diffrn_measured_fraction_theta_max 0.969
_diffrn_measurement_device_type 'Bruker AXS SMART APEX CCD diffractometer'
_diffrn_measurement_method '\w scans'
_diffrn_radiation_monochromator graphite
_diffrn_radiation_source 'fine-focus sealed tube'
_diffrn_radiation_type MoK\a
_diffrn_radiation_wavelength 0.71073
_diffrn_reflns_av_R_equivalents 0.0503
_diffrn_reflns_av_sigmaI/netI 0.0683
_diffrn_reflns_limit_h_max 24
_diffrn_reflns_limit_h_min -23
_diffrn_reflns_limit_k_max 15
_diffrn_reflns_limit_k_min -15
_diffrn_reflns_limit_l_max 20
_diffrn_reflns_limit_l_min -23
_diffrn_reflns_number 21918
_diffrn_reflns_theta_full 28.00
_diffrn_reflns_theta_max 30.51
_diffrn_reflns_theta_min 1.35
_diffrn_standards_number 0
_exptl_absorpt_coefficient_mu 0.909
_exptl_absorpt_correction_T_max 0.913
_exptl_absorpt_correction_T_min 0.785
_exptl_absorpt_correction_type multi-scan
_exptl_absorpt_process_details 'Apex2 v2008.2-4 (Bruker, 2008)'
_exptl_crystal_colour colourless
_exptl_crystal_density_diffrn 1.427
_exptl_crystal_density_method 'not measured'
_exptl_crystal_description block
_exptl_crystal_F_000 1264
_exptl_crystal_size_max 0.38
_exptl_crystal_size_mid 0.26
_exptl_crystal_size_min 0.10
_refine_diff_density_max 0.444
_refine_diff_density_min -0.470
_refine_diff_density_rms 0.083
_refine_ls_extinction_method none
_refine_ls_goodness_of_fit_ref 1.008
_refine_ls_hydrogen_treatment constr
_refine_ls_matrix_type full
_refine_ls_number_parameters 383
_refine_ls_number_reflns 8411
_refine_ls_number_restraints 0
_refine_ls_restrained_S_all 1.008
_refine_ls_R_factor_all 0.0823
_refine_ls_R_factor_gt 0.0488
_refine_ls_shift/su_max 0.001
_refine_ls_shift/su_mean 0.000
_refine_ls_structure_factor_coef Fsqd
_refine_ls_weighting_details 'calc w=1/[\s^2^(Fo^2^)+(0.0328P)^2^+2.0606P] where P=(Fo^2^+2Fc^2^)/3'
_refine_ls_weighting_scheme calc
_refine_ls_wR_factor_gt 0.0915
_refine_ls_wR_factor_ref 0.1066
_reflns_number_gt 5845
_reflns_number_total 8411
_reflns_threshold_expression I>2\s(I)
_cod_data_source_file c1dt10429b.txt
_cod_data_source_block 09mz262_0m
_cod_depositor_comments
;
The following automatic conversions were performed:

'_symmetry_cell_setting' value 'Monoclinic' changed to 'monoclinic'
according to /home/saulius/struct/CIF-dictionaries/cif_core.dic
dictionary named 'cif_core.dic' version 2.4.1 from 2010-06-29.

Automatic conversion script
Id: cif_fix_values 1715 2011-07-08 13:25:40Z adriana 
;
_cod_original_sg_symbol_H-M P2(1)/c
_cod_database_code 7016196

loop_
_symmetry_equiv_pos_as_xyz
'x, y, z'
'-x, y+1/2, -z+1/2'
'-x, -y, -z'
'x, -y-1/2, z-1/2'

loop_
_atom_site_label
_atom_site_type_symbol
_atom_site_fract_x
_atom_site_fract_y
_atom_site_fract_z
_atom_site_U_iso_or_equiv
_atom_site_adp_type
_atom_site_occupancy
_atom_site_symmetry_multiplicity
_atom_site_calc_flag
_atom_site_refinement_flags
_atom_site_disorder_assembly
_atom_site_disorder_group
C1 C 0.09020(17) 1.1380(2) 0.98765(18) 0.0249(5) Uani 1 1 d . . .
H1A H 0.1447 1.1651 1.0395 0.037 Uiso 1 1 calc R . .
H1B H 0.0452 1.1213 1.0069 0.037 Uiso 1 1 calc R . .
H1C H 0.0686 1.2004 0.9414 0.037 Uiso 1 1 calc R . .
C2 C 0.10847(15) 1.0278(2) 0.95012(15) 0.0186(5) Uani 1 1 d . . .
C3 C 0.10101(14) 0.8518(2) 0.90068(15) 0.0180(5) Uani 1 1 d . . .
B1 B 0.23607(17) 1.1106(2) 0.92097(18) 0.0179(5) Uani 1 1 d . . .
H1 H 0.2273 1.1894 0.9437 0.021 Uiso 1 1 calc R . .
C4 C 0.06813(14) 0.7292(2) 0.87346(15) 0.0192(5) Uani 1 1 d . . .
C5 C 0.06852(15) 0.6772(2) 0.79827(16) 0.0226(5) Uani 1 1 d . . .
H5 H 0.0931 0.7188 0.7659 0.027 Uiso 1 1 calc R . .
C6 C 0.03271(16) 0.5642(2) 0.77094(17) 0.0276(6) Uani 1 1 d . . .
H6 H 0.0339 0.5279 0.7203 0.033 Uiso 1 1 calc R . .
C7 C -0.00463(16) 0.5040(2) 0.81680(18) 0.0296(6) Uani 1 1 d . . .
H7 H -0.0294 0.4270 0.7974 0.035 Uiso 1 1 calc R . .
C8 C -0.00591(16) 0.5558(2) 0.89077(18) 0.0277(6) Uani 1 1 d . . .
H8 H -0.0322 0.5147 0.9218 0.033 Uiso 1 1 calc R . .
C9 C 0.03114(15) 0.6681(2) 0.92003(17) 0.0229(5) Uani 1 1 d . . .
H9 H 0.0312 0.7030 0.9716 0.027 Uiso 1 1 calc R . .
C10 C 0.16246(17) 1.3292(2) 0.78002(17) 0.0251(5) Uani 1 1 d . . .
H10A H 0.2113 1.3818 0.8186 0.038 Uiso 1 1 calc R . .
H10B H 0.1252 1.3130 0.8089 0.038 Uiso 1 1 calc R . .
H10C H 0.1269 1.3679 0.7217 0.038 Uiso 1 1 calc R . .
C11 C 0.19870(14) 1.2153(2) 0.76611(16) 0.0190(5) Uani 1 1 d . . .
C12 C 0.24127(14) 1.0779(2) 0.70862(15) 0.0169(4) Uani 1 1 d . . .
C13 C 0.26608(15) 1.0142(2) 0.64758(15) 0.0184(5) Uani 1 1 d . . .
C14 C 0.33997(16) 0.9400(2) 0.68096(17) 0.0263(6) Uani 1 1 d . . .
H14 H 0.3744 0.9289 0.7441 0.032 Uiso 1 1 calc R . .
C15 C 0.36322(17) 0.8821(3) 0.62178(18) 0.0332(6) Uani 1 1 d . . .
H15 H 0.4138 0.8318 0.6446 0.040 Uiso 1 1 calc R . .
C16 C 0.31273(17) 0.8976(2) 0.52949(18) 0.0293(6) Uani 1 1 d . . .
H16 H 0.3284 0.8574 0.4891 0.035 Uiso 1 1 calc R . .
C17 C 0.23978(16) 0.9717(2) 0.49648(16) 0.0243(5) Uani 1 1 d . . .
H17 H 0.2052 0.9820 0.4333 0.029 Uiso 1 1 calc R . .
C18 C 0.21656(15) 1.0312(2) 0.55485(16) 0.0206(5) Uani 1 1 d . . .
H18 H 0.1670 1.0834 0.5317 0.025 Uiso 1 1 calc R . .
C19 C 0.37853(17) 1.2055(2) 1.11202(17) 0.0273(6) Uani 1 1 d . . .
H19A H 0.3314 1.1938 1.1290 0.041 Uiso 1 1 calc R . .
H19B H 0.3633 1.2727 1.0700 0.041 Uiso 1 1 calc R . .
H19C H 0.4343 1.2225 1.1660 0.041 Uiso 1 1 calc R . .
C20 C 0.38854(15) 1.0952(2) 1.06792(16) 0.0200(5) Uani 1 1 d . . .
C21 C 0.43416(14) 0.9310(2) 1.04215(15) 0.0179(5) Uani 1 1 d . . .
C22 C 0.48949(15) 0.8251(2) 1.05586(16) 0.0200(5) Uani 1 1 d . . .
C23 C 0.47913(15) 0.7526(2) 0.98407(17) 0.0230(5) Uani 1 1 d . . .
H23 H 0.4378 0.7741 0.9243 0.028 Uiso 1 1 calc R . .
C24 C 0.52863(16) 0.6494(2) 0.99933(18) 0.0259(6) Uani 1 1 d . . .
H24 H 0.5208 0.6001 0.9501 0.031 Uiso 1 1 calc R . .
C25 C 0.58988(16) 0.6174(2) 1.08659(18) 0.0271(6) Uani 1 1 d . . .
H25 H 0.6233 0.5460 1.0971 0.033 Uiso 1 1 calc R . .
C26 C 0.60178(15) 0.6902(2) 1.15791(17) 0.0255(5) Uani 1 1 d . . .
H26 H 0.6441 0.6693 1.2175 0.031 Uiso 1 1 calc R . .
C27 C 0.55237(15) 0.7937(2) 1.14304(16) 0.0227(5) Uani 1 1 d . . .
H27 H 0.5613 0.8435 1.1924 0.027 Uiso 1 1 calc R . .
C28 C 0.23165(17) 0.7166(2) 0.72615(17) 0.0269(6) Uani 1 1 d . . .
C29 C 0.2458(2) 0.6153(3) 0.6753(2) 0.0422(8) Uani 1 1 d . . .
H29A H 0.2868 0.5573 0.7181 0.063 Uiso 1 1 calc R . .
H29B H 0.2708 0.6464 0.6374 0.063 Uiso 1 1 calc R . .
H29C H 0.1891 0.5763 0.6373 0.063 Uiso 1 1 calc R . .
N1 N 0.16406(12) 0.90454(16) 0.88737(13) 0.0177(4) Uani 1 1 d . . .
N2 N 0.16749(12) 1.01926(16) 0.91900(12) 0.0166(4) Uani 1 1 d . . .
N3 N 0.06561(12) 0.92462(17) 0.93976(13) 0.0200(4) Uani 1 1 d . . .
N4 N 0.25260(12) 1.03367(17) 0.78729(12) 0.0178(4) Uani 1 1 d . . .
N5 N 0.22645(12) 1.12426(16) 0.82507(13) 0.0171(4) Uani 1 1 d . . .
N6 N 0.20751(12) 1.19000(17) 0.69284(13) 0.0193(4) Uani 1 1 d . . .
N7 N 0.35752(12) 0.95087(17) 0.96868(13) 0.0183(4) Uani 1 1 d . . .
N8 N 0.32864(12) 1.05952(17) 0.98514(13) 0.0177(4) Uani 1 1 d . . .
N9 N 0.45557(13) 1.01870(18) 1.10507(13) 0.0218(4) Uani 1 1 d . . .
O1 O 0.28968(11) 0.72720(15) 0.81057(11) 0.0257(4) Uani 1 1 d . . .
O2 O 0.16869(12) 0.78551(16) 0.69004(12) 0.0310(4) Uani 1 1 d . . .
Zn1 Zn 0.261047(17) 0.87467(2) 0.848888(18) 0.01786(8) Uani 1 1 d . . .

loop_
_atom_site_aniso_label
_atom_site_aniso_U_11
_atom_site_aniso_U_22
_atom_site_aniso_U_33
_atom_site_aniso_U_23
_atom_site_aniso_U_13
_atom_site_aniso_U_12
C1 0.0294(13) 0.0216(12) 0.0326(14) -0.0072(11) 0.0220(11) -0.0044(10)
C2 0.0195(11) 0.0187(11) 0.0185(11) -0.0003(9) 0.0096(9) 0.0004(9)
C3 0.0177(10) 0.0178(11) 0.0162(11) 0.0000(9) 0.0060(9) 0.0002(8)
B1 0.0201(12) 0.0143(12) 0.0201(13) -0.0024(10) 0.0101(10) -0.0004(10)
C4 0.0166(10) 0.0140(11) 0.0218(12) 0.0008(9) 0.0045(9) 0.0005(8)
C5 0.0216(11) 0.0194(12) 0.0213(12) 0.0001(10) 0.0054(10) 0.0026(9)
C6 0.0283(13) 0.0199(13) 0.0229(13) -0.0046(10) 0.0020(11) 0.0050(10)
C7 0.0205(12) 0.0146(12) 0.0373(15) 0.0002(11) -0.0002(11) -0.0012(9)
C8 0.0200(12) 0.0208(13) 0.0387(15) 0.0043(11) 0.0107(11) -0.0005(10)
C9 0.0226(12) 0.0188(11) 0.0276(13) -0.0002(10) 0.0122(10) 0.0008(9)
C10 0.0286(13) 0.0195(12) 0.0287(14) -0.0026(10) 0.0146(11) 0.0031(10)
C11 0.0173(10) 0.0163(11) 0.0227(12) 0.0007(9) 0.0088(9) -0.0014(8)
C12 0.0154(10) 0.0182(11) 0.0168(11) 0.0012(9) 0.0074(9) 0.0003(8)
C13 0.0185(11) 0.0196(11) 0.0181(11) -0.0001(9) 0.0094(9) -0.0007(9)
C14 0.0226(12) 0.0360(15) 0.0197(12) -0.0003(11) 0.0094(10) 0.0075(11)
C15 0.0248(12) 0.0428(17) 0.0316(15) -0.0042(13) 0.0129(11) 0.0099(12)
C16 0.0323(14) 0.0344(15) 0.0301(14) -0.0104(12) 0.0219(12) -0.0037(11)
C17 0.0294(13) 0.0267(13) 0.0182(12) -0.0021(10) 0.0122(10) -0.0090(10)
C18 0.0191(11) 0.0188(12) 0.0221(12) 0.0011(10) 0.0081(9) -0.0008(9)
C19 0.0287(13) 0.0288(14) 0.0231(13) -0.0091(11) 0.0110(11) -0.0024(11)
C20 0.0230(11) 0.0204(12) 0.0192(12) -0.0035(9) 0.0120(10) -0.0066(9)
C21 0.0182(10) 0.0193(11) 0.0167(11) 0.0014(9) 0.0085(9) -0.0036(9)
C22 0.0188(11) 0.0201(12) 0.0220(12) -0.0001(10) 0.0102(9) -0.0048(9)
C23 0.0184(11) 0.0259(13) 0.0228(12) -0.0007(10) 0.0082(10) -0.0031(10)
C24 0.0228(12) 0.0262(13) 0.0299(14) -0.0053(11) 0.0133(11) -0.0040(10)
C25 0.0204(11) 0.0251(13) 0.0342(14) 0.0009(11) 0.0113(11) -0.0008(10)
C26 0.0186(11) 0.0293(14) 0.0252(13) 0.0049(11) 0.0072(10) -0.0020(10)
C27 0.0192(11) 0.0258(13) 0.0222(12) -0.0001(10) 0.0089(10) -0.0056(10)
C28 0.0316(13) 0.0231(13) 0.0262(14) -0.0049(11) 0.0137(11) -0.0024(11)
C29 0.0550(19) 0.0356(17) 0.0326(16) -0.0167(13) 0.0175(15) 0.0024(14)
N1 0.0214(9) 0.0146(9) 0.0179(10) -0.0018(7) 0.0096(8) 0.0005(7)
N2 0.0202(9) 0.0145(9) 0.0166(9) -0.0026(7) 0.0097(8) -0.0007(7)
N3 0.0221(10) 0.0184(10) 0.0214(10) -0.0004(8) 0.0119(8) -0.0001(8)
N4 0.0224(10) 0.0161(9) 0.0168(10) -0.0014(8) 0.0108(8) 0.0031(8)
N5 0.0198(9) 0.0128(9) 0.0211(10) -0.0026(8) 0.0116(8) 0.0001(7)
N6 0.0188(9) 0.0182(10) 0.0200(10) 0.0008(8) 0.0082(8) 0.0015(8)
N7 0.0200(9) 0.0158(9) 0.0209(10) -0.0019(8) 0.0111(8) -0.0008(7)
N8 0.0210(9) 0.0153(9) 0.0189(10) -0.0020(8) 0.0111(8) -0.0008(7)
N9 0.0223(10) 0.0233(11) 0.0181(10) -0.0013(8) 0.0079(8) -0.0027(8)
O1 0.0291(9) 0.0242(9) 0.0218(9) -0.0067(7) 0.0102(7) 0.0024(7)
O2 0.0322(10) 0.0273(10) 0.0308(10) 0.0014(8) 0.0125(8) 0.0015(8)
Zn1 0.02024(13) 0.01587(13) 0.01714(14) -0.00129(11) 0.00844(10) 0.00121(11)

loop_
_atom_type_symbol
_atom_type_description
_atom_type_scat_dispersion_real
_atom_type_scat_dispersion_imag
_atom_type_scat_source
C C 0.0033 0.0016 'International Tables Vol C Tables 4.2.6.8 and 6.1.1.4'
H H 0.0000 0.0000 'International Tables Vol C Tables 4.2.6.8 and 6.1.1.4'
B B 0.0013 0.0007 'International Tables Vol C Tables 4.2.6.8 and 6.1.1.4'
N N 0.0061 0.0033 'International Tables Vol C Tables 4.2.6.8 and 6.1.1.4'
O O 0.0106 0.0060 'International Tables Vol C Tables 4.2.6.8 and 6.1.1.4'
Zn Zn 0.2839 1.4301 'International Tables Vol C Tables 4.2.6.8 and 6.1.1.4'

loop_
_geom_angle_atom_site_label_1
_geom_angle_atom_site_label_2
_geom_angle_atom_site_label_3
_geom_angle
_geom_angle_site_symmetry_1
_geom_angle_site_symmetry_3
_geom_angle_publ_flag
C2 C1 H1A 109.5 . . ?
C2 C1 H1B 109.5 . . ?
H1A C1 H1B 109.5 . . ?
C2 C1 H1C 109.5 . . ?
H1A C1 H1C 109.5 . . ?
H1B C1 H1C 109.5 . . ?
N3 C2 N2 110.8(2) . . ?
N3 C2 C1 124.4(2) . . ?
N2 C2 C1 124.8(2) . . ?
N1 C3 N3 113.0(2) . . ?
N1 C3 C4 125.5(2) . . ?
N3 C3 C4 121.4(2) . . ?
N2 B1 N5 109.37(18) . . ?
N2 B1 N8 106.75(18) . . ?
N5 B1 N8 109.77(19) . . ?
N2 B1 H1 110.3 . . ?
N5 B1 H1 110.3 . . ?
N8 B1 H1 110.3 . . ?
C5 C4 C9 119.8(2) . . ?
C5 C4 C3 120.6(2) . . ?
C9 C4 C3 119.4(2) . . ?
C6 C5 C4 119.6(2) . . ?
C6 C5 H5 120.2 . . ?
C4 C5 H5 120.2 . . ?
C7 C6 C5 120.5(2) . . ?
C7 C6 H6 119.7 . . ?
C5 C6 H6 119.7 . . ?
C8 C7 C6 120.0(2) . . ?
C8 C7 H7 120.0 . . ?
C6 C7 H7 120.0 . . ?
C7 C8 C9 120.2(2) . . ?
C7 C8 H8 119.9 . . ?
C9 C8 H8 119.9 . . ?
C8 C9 C4 119.8(2) . . ?
C8 C9 H9 120.1 . . ?
C4 C9 H9 120.1 . . ?
C11 C10 H10A 109.5 . . ?
C11 C10 H10B 109.5 . . ?
H10A C10 H10B 109.5 . . ?
C11 C10 H10C 109.5 . . ?
H10A C10 H10C 109.5 . . ?
H10B C10 H10C 109.5 . . ?
N6 C11 N5 111.3(2) . . ?
N6 C11 C10 124.1(2) . . ?
N5 C11 C10 124.5(2) . . ?
N4 C12 N6 112.9(2) . . ?
N4 C12 C13 123.7(2) . . ?
N6 C12 C13 123.4(2) . . ?
C14 C13 C18 119.7(2) . . ?
C14 C13 C12 120.9(2) . . ?
C18 C13 C12 119.4(2) . . ?
C15 C14 C13 119.9(2) . . ?
C15 C14 H14 120.0 . . ?
C13 C14 H14 120.0 . . ?
C16 C15 C14 120.2(2) . . ?
C16 C15 H15 119.9 . . ?
C14 C15 H15 119.9 . . ?
C17 C16 C15 119.9(2) . . ?
C17 C16 H16 120.1 . . ?
C15 C16 H16 120.1 . . ?
C16 C17 C18 120.5(2) . . ?
C16 C17 H17 119.7 . . ?
C18 C17 H17 119.7 . . ?
C17 C18 C13 119.8(2) . . ?
C17 C18 H18 120.1 . . ?
C13 C18 H18 120.1 . . ?
C20 C19 H19A 109.5 . . ?
C20 C19 H19B 109.5 . . ?
H19A C19 H19B 109.5 . . ?
C20 C19 H19C 109.5 . . ?
H19A C19 H19C 109.5 . . ?
H19B C19 H19C 109.5 . . ?
N9 C20 N8 111.5(2) . . ?
N9 C20 C19 125.1(2) . . ?
N8 C20 C19 123.4(2) . . ?
N7 C21 N9 112.9(2) . . ?
N7 C21 C22 124.3(2) . . ?
N9 C21 C22 122.8(2) . . ?
C23 C22 C27 118.9(2) . . ?
C23 C22 C21 121.5(2) . . ?
C27 C22 C21 119.5(2) . . ?
C24 C23 C22 120.4(2) . . ?
C24 C23 H23 119.8 . . ?
C22 C23 H23 119.8 . . ?
C23 C24 C25 120.3(2) . . ?
C23 C24 H24 119.9 . . ?
C25 C24 H24 119.9 . . ?
C26 C25 C24 119.5(2) . . ?
C26 C25 H25 120.2 . . ?
C24 C25 H25 120.2 . . ?
C25 C26 C27 120.4(2) . . ?
C25 C26 H26 119.8 . . ?
C27 C26 H26 119.8 . . ?
C26 C27 C22 120.3(2) . . ?
C26 C27 H27 119.8 . . ?
C22 C27 H27 119.8 . . ?
O2 C28 O1 121.8(2) . . ?
O2 C28 C29 121.9(2) . . ?
O1 C28 C29 116.3(2) . . ?
O2 C28 Zn1 76.27(15) . . ?
O1 C28 Zn1 45.83(11) . . ?
C29 C28 Zn1 161.1(2) . . ?
C28 C29 H29A 109.5 . . ?
C28 C29 H29B 109.5 . . ?
H29A C29 H29B 109.5 . . ?
C28 C29 H29C 109.5 . . ?
H29A C29 H29C 109.5 . . ?
H29B C29 H29C 109.5 . . ?
C3 N1 N2 103.93(18) . . ?
C3 N1 Zn1 143.80(16) . . ?
N2 N1 Zn1 111.98(14) . . ?
C2 N2 N1 108.16(18) . . ?
C2 N2 B1 130.29(19) . . ?
N1 N2 B1 121.38(18) . . ?
C2 N3 C3 104.09(19) . . ?
C12 N4 N5 104.65(18) . . ?
C12 N4 Zn1 140.44(16) . . ?
N5 N4 Zn1 111.94(14) . . ?
C11 N5 N4 107.40(18) . . ?
C11 N5 B1 132.12(19) . . ?
N4 N5 B1 120.41(18) . . ?
C11 N6 C12 103.70(19) . . ?
C21 N7 N8 104.41(18) . . ?
C21 N7 Zn1 144.33(16) . . ?
N8 N7 Zn1 110.76(13) . . ?
C20 N8 N7 107.23(18) . . ?
C20 N8 B1 130.2(2) . . ?
N7 N8 B1 121.86(18) . . ?
C20 N9 C21 103.91(19) . . ?
C28 O1 Zn1 105.04(16) . . ?
O1 Zn1 N4 123.64(8) . . ?
O1 Zn1 N1 127.69(8) . . ?
N4 Zn1 N1 98.04(7) . . ?
O1 Zn1 N7 117.59(7) . . ?
N4 Zn1 N7 88.18(8) . . ?
N1 Zn1 N7 91.18(7) . . ?
O1 Zn1 C28 29.13(8) . . ?
N4 Zn1 C28 104.74(8) . . ?
N1 Zn1 C28 118.31(8) . . ?
N7 Zn1 C28 144.86(8) . . ?

loop_
_geom_bond_atom_site_label_1
_geom_bond_atom_site_label_2
_geom_bond_distance
_geom_bond_site_symmetry_2
_geom_bond_publ_flag
C1 C2 1.484(3) . ?
C1 H1A 0.9800 . ?
C1 H1B 0.9800 . ?
C1 H1C 0.9800 . ?
C2 N3 1.336(3) . ?
C2 N2 1.338(3) . ?
C3 N1 1.336(3) . ?
C3 N3 1.354(3) . ?
C3 C4 1.473(3) . ?
B1 N2 1.545(3) . ?
B1 N5 1.547(3) . ?
B1 N8 1.549(3) . ?
B1 H1 1.0000 . ?
C4 C5 1.393(3) . ?
C4 C9 1.393(3) . ?
C5 C6 1.388(3) . ?
C5 H5 0.9500 . ?
C6 C7 1.383(4) . ?
C6 H6 0.9500 . ?
C7 C8 1.380(4) . ?
C7 H7 0.9500 . ?
C8 C9 1.391(3) . ?
C8 H8 0.9500 . ?
C9 H9 0.9500 . ?
C10 C11 1.484(3) . ?
C10 H10A 0.9800 . ?
C10 H10B 0.9800 . ?
C10 H10C 0.9800 . ?
C11 N6 1.337(3) . ?
C11 N5 1.344(3) . ?
C12 N4 1.337(3) . ?
C12 N6 1.356(3) . ?
C12 C13 1.464(3) . ?
C13 C14 1.393(3) . ?
C13 C18 1.395(3) . ?
C14 C15 1.390(3) . ?
C14 H14 0.9500 . ?
C15 C16 1.388(4) . ?
C15 H15 0.9500 . ?
C16 C17 1.380(4) . ?
C16 H16 0.9500 . ?
C17 C18 1.387(3) . ?
C17 H17 0.9500 . ?
C18 H18 0.9500 . ?
C19 C20 1.491(3) . ?
C19 H19A 0.9800 . ?
C19 H19B 0.9800 . ?
C19 H19C 0.9800 . ?
C20 N9 1.330(3) . ?
C20 N8 1.346(3) . ?
C21 N7 1.334(3) . ?
C21 N9 1.362(3) . ?
C21 C22 1.467(3) . ?
C22 C23 1.395(3) . ?
C22 C27 1.397(3) . ?
C23 C24 1.385(3) . ?
C23 H23 0.9500 . ?
C24 C25 1.393(4) . ?
C24 H24 0.9500 . ?
C25 C26 1.384(4) . ?
C25 H25 0.9500 . ?
C26 C27 1.387(3) . ?
C26 H26 0.9500 . ?
C27 H27 0.9500 . ?
C28 O2 1.230(3) . ?
C28 O1 1.302(3) . ?
C28 C29 1.507(4) . ?
C28 Zn1 2.582(3) . ?
C29 H29A 0.9800 . ?
C29 H29B 0.9800 . ?
C29 H29C 0.9800 . ?
N1 N2 1.382(2) . ?
N1 Zn1 2.0672(19) . ?
N4 N5 1.377(2) . ?
N4 Zn1 2.0312(19) . ?
N7 N8 1.389(3) . ?
N7 Zn1 2.0970(19) . ?
O1 Zn1 1.9178(17) . ?

loop_
_geom_torsion_atom_site_label_1
_geom_torsion_atom_site_label_2
_geom_torsion_atom_site_label_3
_geom_torsion_atom_site_label_4
_geom_torsion
_geom_torsion_site_symmetry_1
_geom_torsion_site_symmetry_2
_geom_torsion_site_symmetry_3
_geom_torsion_site_symmetry_4
_geom_torsion_publ_flag
N1 C3 C4 C5 -29.9(3) . . . . ?
N3 C3 C4 C5 147.3(2) . . . . ?
N1 C3 C4 C9 154.2(2) . . . . ?
N3 C3 C4 C9 -28.5(3) . . . . ?
C9 C4 C5 C6 -0.6(3) . . . . ?
C3 C4 C5 C6 -176.4(2) . . . . ?
C4 C5 C6 C7 1.1(3) . . . . ?
C5 C6 C7 C8 -0.5(4) . . . . ?
C6 C7 C8 C9 -0.7(4) . . . . ?
C7 C8 C9 C4 1.2(4) . . . . ?
C5 C4 C9 C8 -0.5(3) . . . . ?
C3 C4 C9 C8 175.3(2) . . . . ?
N4 C12 C13 C14 -34.3(3) . . . . ?
N6 C12 C13 C14 143.0(2) . . . . ?
N4 C12 C13 C18 147.7(2) . . . . ?
N6 C12 C13 C18 -34.9(3) . . . . ?
C18 C13 C14 C15 -0.9(4) . . . . ?
C12 C13 C14 C15 -178.8(2) . . . . ?
C13 C14 C15 C16 -0.3(4) . . . . ?
C14 C15 C16 C17 0.7(4) . . . . ?
C15 C16 C17 C18 0.2(4) . . . . ?
C16 C17 C18 C13 -1.4(4) . . . . ?
C14 C13 C18 C17 1.7(4) . . . . ?
C12 C13 C18 C17 179.7(2) . . . . ?
N7 C21 C22 C23 17.9(4) . . . . ?
N9 C21 C22 C23 -163.6(2) . . . . ?
N7 C21 C22 C27 -160.2(2) . . . . ?
N9 C21 C22 C27 18.4(3) . . . . ?
C27 C22 C23 C24 1.8(3) . . . . ?
C21 C22 C23 C24 -176.3(2) . . . . ?
C22 C23 C24 C25 -0.5(4) . . . . ?
C23 C24 C25 C26 -0.8(4) . . . . ?
C24 C25 C26 C27 0.8(4) . . . . ?
C25 C26 C27 C22 0.5(4) . . . . ?
C23 C22 C27 C26 -1.8(3) . . . . ?
C21 C22 C27 C26 176.3(2) . . . . ?
N3 C3 N1 N2 -1.0(2) . . . . ?
C4 C3 N1 N2 176.4(2) . . . . ?
N3 C3 N1 Zn1 171.56(19) . . . . ?
C4 C3 N1 Zn1 -11.0(4) . . . . ?
N3 C2 N2 N1 -0.6(3) . . . . ?
C1 C2 N2 N1 -178.3(2) . . . . ?
N3 C2 N2 B1 -175.9(2) . . . . ?
C1 C2 N2 B1 6.4(4) . . . . ?
C3 N1 N2 C2 1.0(2) . . . . ?
Zn1 N1 N2 C2 -174.31(14) . . . . ?
C3 N1 N2 B1 176.77(19) . . . . ?
Zn1 N1 N2 B1 1.5(2) . . . . ?
N5 B1 N2 C2 -128.8(2) . . . . ?
N8 B1 N2 C2 112.5(2) . . . . ?
N5 B1 N2 N1 56.4(3) . . . . ?
N8 B1 N2 N1 -62.3(3) . . . . ?
N2 C2 N3 C3 0.0(3) . . . . ?
C1 C2 N3 C3 177.7(2) . . . . ?
N1 C3 N3 C2 0.7(3) . . . . ?
C4 C3 N3 C2 -176.9(2) . . . . ?
N6 C12 N4 N5 -1.5(2) . . . . ?
C13 C12 N4 N5 176.1(2) . . . . ?
N6 C12 N4 Zn1 155.81(18) . . . . ?
C13 C12 N4 Zn1 -26.6(4) . . . . ?
N6 C11 N5 N4 -1.6(2) . . . . ?
C10 C11 N5 N4 178.1(2) . . . . ?
N6 C11 N5 B1 175.5(2) . . . . ?
C10 C11 N5 B1 -4.8(4) . . . . ?
C12 N4 N5 C11 1.8(2) . . . . ?
Zn1 N4 N5 C11 -162.82(14) . . . . ?
C12 N4 N5 B1 -175.67(19) . . . . ?
Zn1 N4 N5 B1 19.7(2) . . . . ?
N2 B1 N5 C11 111.9(3) . . . . ?
N8 B1 N5 C11 -131.3(2) . . . . ?
N2 B1 N5 N4 -71.3(2) . . . . ?
N8 B1 N5 N4 45.5(3) . . . . ?
N5 C11 N6 C12 0.7(2) . . . . ?
C10 C11 N6 C12 -179.0(2) . . . . ?
N4 C12 N6 C11 0.6(2) . . . . ?
C13 C12 N6 C11 -177.0(2) . . . . ?
N9 C21 N7 N8 1.0(2) . . . . ?
C22 C21 N7 N8 179.6(2) . . . . ?
N9 C21 N7 Zn1 -169.3(2) . . . . ?
C22 C21 N7 Zn1 9.4(4) . . . . ?
N9 C20 N8 N7 1.8(3) . . . . ?
C19 C20 N8 N7 -176.7(2) . . . . ?
N9 C20 N8 B1 172.4(2) . . . . ?
C19 C20 N8 B1 -6.2(4) . . . . ?
C21 N7 N8 C20 -1.6(2) . . . . ?
Zn1 N7 N8 C20 172.29(14) . . . . ?
C21 N7 N8 B1 -173.2(2) . . . . ?
Zn1 N7 N8 B1 0.8(2) . . . . ?
N2 B1 N8 C20 -108.9(3) . . . . ?
N5 B1 N8 C20 132.6(2) . . . . ?
N2 B1 N8 N7 60.4(3) . . . . ?
N5 B1 N8 N7 -58.0(3) . . . . ?
N8 C20 N9 C21 -1.2(3) . . . . ?
C19 C20 N9 C21 177.3(2) . . . . ?
N7 C21 N9 C20 0.1(3) . . . . ?
C22 C21 N9 C20 -178.6(2) . . . . ?
O2 C28 O1 Zn1 -7.7(3) . . . . ?
C29 C28 O1 Zn1 172.4(2) . . . . ?
C28 O1 Zn1 N4 -55.51(18) . . . . ?
C28 O1 Zn1 N1 81.08(18) . . . . ?
C28 O1 Zn1 N7 -163.25(15) . . . . ?
C12 N4 Zn1 O1 20.5(3) . . . . ?
N5 N4 Zn1 O1 176.74(12) . . . . ?
C12 N4 Zn1 N1 -126.2(2) . . . . ?
N5 N4 Zn1 N1 30.05(15) . . . . ?
C12 N4 Zn1 N7 142.8(2) . . . . ?
N5 N4 Zn1 N7 -60.88(14) . . . . ?
C12 N4 Zn1 C28 -4.0(3) . . . . ?
N5 N4 Zn1 C28 152.23(14) . . . . ?
C3 N1 Zn1 O1 2.1(3) . . . . ?
N2 N1 Zn1 O1 174.28(12) . . . . ?
C3 N1 Zn1 N4 146.8(3) . . . . ?
N2 N1 Zn1 N4 -41.01(15) . . . . ?
C3 N1 Zn1 N7 -124.9(3) . . . . ?
N2 N1 Zn1 N7 47.32(14) . . . . ?
C3 N1 Zn1 C28 35.2(3) . . . . ?
N2 N1 Zn1 C28 -152.60(13) . . . . ?
C21 N7 Zn1 O1 -12.9(3) . . . . ?
N8 N7 Zn1 O1 177.24(13) . . . . ?
C21 N7 Zn1 N4 -140.4(3) . . . . ?
N8 N7 Zn1 N4 49.74(14) . . . . ?
C21 N7 Zn1 N1 121.6(3) . . . . ?
N8 N7 Zn1 N1 -48.27(14) . . . . ?
C21 N7 Zn1 C28 -27.0(3) . . . . ?
N8 N7 Zn1 C28 163.13(14) . . . . ?
O2 C28 Zn1 O1 173.3(3) . . . . ?
C29 C28 Zn1 O1 -21.4(6) . . . . ?
O2 C28 Zn1 N4 -51.93(16) . . . . ?
O1 C28 Zn1 N4 134.80(16) . . . . ?
C29 C28 Zn1 N4 113.4(6) . . . . ?
O2 C28 Zn1 N1 55.89(17) . . . . ?
O1 C28 Zn1 N1 -117.38(16) . . . . ?
C29 C28 Zn1 N1 -138.8(6) . . . . ?
O2 C28 Zn1 N7 -160.39(14) . . . . ?
O1 C28 Zn1 N7 26.3(2) . . . . ?
C29 C28 Zn1 N7 4.9(7) . . . . ?
